data_4070947
loop_
_publ_author_name
'Armitt, David J.'
'Bruce, Michael I.'
'Skelton, Brian W.'
'White, Allan H.'

_publ_section_title
;
 Reactions of Alkynyl&#x2212;Ruthenium Complexes with the Ketene
 Dithioacetal, (MeS)2CC(CN)2
;
_journal_issue 14
_journal_name_full Organometallics
_journal_page_first 3556
_journal_paper_doi 10.1021/om7011437
_journal_volume 27
_journal_year 2008
_chemical_formula_moiety 'C39 H31 N2 O4 P Ru'
_chemical_formula_sum 'C39 H31 N2 O4 P Ru'
_chemical_formula_weight 723.73
_space_group_IT_number 14
_symmetry_cell_setting monoclinic
_symmetry_space_group_name_Hall '-P 2yn'
_symmetry_space_group_name_H-M 'P 1 21/n 1'
_cell_angle_alpha 90.00000
_cell_angle_beta 103.395(2)
_cell_angle_gamma 90.00000
_cell_formula_units_Z 4
_cell_length_a 14.4000(10)
_cell_length_b 10.7480(9)
_cell_length_c 22.054(2)
_cell_measurement_reflns_used 6810
_cell_measurement_temperature 170
_cell_measurement_theta_max 36.85
_cell_measurement_theta_min 2.68
_cell_volume 3320.5(5)
_computing_cell_refinement 'Siemens SAINT (Siemens, 1995)'
_computing_data_collection 'Siemens SMART (Siemens, 1995)'
_computing_data_reduction 'xtal ADDREF SORTRF'
_computing_molecular_graphics xtal
_computing_publication_material 'xtal BONDLA CIFIO'
_computing_structure_refinement 'xtal CRYLSQ'
_computing_structure_solution xtal
_diffrn_ambient_temperature 170
_diffrn_measured_fraction_theta_full 1
_diffrn_measured_fraction_theta_max 1
_diffrn_measurement_device_type
;
Bruker SMART CCD diffractometer
;
_diffrn_measurement_method '\w scans'
_diffrn_radiation_detector 'CCD area detector'
_diffrn_radiation_monochromator graphite
_diffrn_radiation_source 'sealed tube'
_diffrn_radiation_type 'Mo K\a'
_diffrn_radiation_wavelength .71073
_diffrn_reflns_av_R_equivalents .050
_diffrn_reflns_av_sigmaI/netI .092
_diffrn_reflns_limit_h_max 23
_diffrn_reflns_limit_h_min -24
_diffrn_reflns_limit_k_max 18
_diffrn_reflns_limit_k_min -18
_diffrn_reflns_limit_l_max 37
_diffrn_reflns_limit_l_min -37
_diffrn_reflns_number 65402
_diffrn_reflns_theta_full 37.5
_diffrn_reflns_theta_max 37.5
_diffrn_reflns_theta_min 1.54
_diffrn_standards_decay_% 0
_diffrn_standards_number 0
_exptl_absorpt_coefficient_mu .565
_exptl_absorpt_correction_T_max 1
_exptl_absorpt_correction_T_min .868
_exptl_absorpt_correction_type multi-scan
_exptl_absorpt_process_details
;
 SADABS; Sheldrick, 1996
;
_exptl_crystal_colour orange
_exptl_crystal_density_diffrn 1.448
_exptl_crystal_density_method 'not measured'
_exptl_crystal_description plate
_exptl_crystal_F_000 1480
_exptl_crystal_size_max .42
_exptl_crystal_size_mid .36
_exptl_crystal_size_min .14
_refine_diff_density_max 3.955
_refine_diff_density_min -2.625
_refine_ls_extinction_method none
_refine_ls_goodness_of_fit_gt .98
_refine_ls_goodness_of_fit_ref 1.112
_refine_ls_hydrogen_treatment noref
_refine_ls_matrix_type full
_refine_ls_number_constraints 0
_refine_ls_number_parameters 424
_refine_ls_number_reflns 17252
_refine_ls_number_restraints 0
_refine_ls_R_factor_all .091
_refine_ls_R_factor_gt .051
_refine_ls_shift/su_max .002
_refine_ls_shift/su_mean .0002
_refine_ls_structure_factor_coef Fsqd
_refine_ls_weighting_scheme calc
_refine_ls_wR_factor_gt .102
_refine_ls_wR_factor_ref .168
_reflns_d_resolution_high .583
_reflns_d_resolution_low 13.179
_reflns_Friedel_coverage 0
_reflns_limit_h_max 24
_reflns_limit_h_min 0
_reflns_limit_k_max 18
_reflns_limit_k_min 0
_reflns_limit_l_max 36
_reflns_limit_l_min -37
_reflns_number_gt 11506
_reflns_number_total 17252
_reflns_threshold_expression 'I >  2.00 sig(I)'
_cod_data_source_file om7011437-file012.cif
_cod_data_source_block br1193
_cod_original_sg_symbol_Hall -p_2yn
_cod_original_sg_symbol_H-M P_1_21/n_1
_cod_database_code 4070947

loop_
_symmetry_equiv_pos_as_xyz
+x,+y,+z
1/2-x,1/2+y,1/2-z
-x,-y,-z
1/2+x,1/2-y,1/2+z

loop_
_atom_site_label
_atom_site_fract_x
_atom_site_fract_y
_atom_site_fract_z
_atom_site_U_iso_or_equiv
_atom_site_adp_type
_atom_site_occupancy
Ru .610980(14) .55512(2) .349809(9) .02170(8) Uani 1.00000
P1 .76660(5) .51351(7) .41142(3) .0225(2) Uani 1.00000
C111 .7940(2) .3831(3) .46719(12) .0258(10) Uani 1.00000
C112 .7611(2) .2618(3) .45066(13) .0306(12) Uani 1.00000
C113 .7828(3) .1651(3) .49416(16) .0384(15) Uani 1.00000
C114 .8377(3) .1883(4) .55388(16) .0424(16) Uani 1.00000
C115 .8721(3) .3062(4) .56984(15) .0399(15) Uani 1.00000
C116 .8513(2) .4020(3) .52717(13) .0322(12) Uani 1.00000
C121 .8105(2) .6451(3) .46393(13) .0269(10) Uani 1.00000
C122 .7616(3) .6759(4) .50928(16) .0369(14) Uani 1.00000
C123 .7954(3) .7720(4) .55164(18) .0458(17) Uani 1.00000
C124 .8780(3) .8352(4) .5487(2) .0493(18) Uani 1.00000
C125 .9266(3) .8042(4) .50355(17) .0423(15) Uani 1.00000
C126 .8933(2) .7096(3) .46097(16) .0353(13) Uani 1.00000
C131 .85721(18) .4957(3) .36588(12) .0225(9) Uani 1.00000
C132 .9380(2) .4218(3) .38565(14) .0303(12) Uani 1.00000
C133 1.0056(2) .4125(3) .35003(15) .0318(12) Uani 1.00000
C134 .9937(2) .4763(3) .29436(15) .0322(12) Uani 1.00000
C135 .9135(2) .5497(3) .27404(15) .0323(13) Uani 1.00000
C136 .8454(2) .5593(3) .30933(14) .0292(11) Uani 1.00000
C1 .5795(2) .4545(3) .21538(13) .0288(11) Uani 1.00000
O11 .50552(19) .5040(3) .19005(12) .0415(12) Uani 1.00000
O12 .65370(18) .4441(3) .18846(11) .0368(11) Uani 1.00000
C12 .6420(3) .5049(4) .12895(19) .0462(19) Uani 1.00000
C2 .60409(18) .4037(3) .28058(12) .0250(10) Uani 1.00000
C21 .6851(2) .3215(3) .29272(13) .0276(11) Uani 1.00000
N21 .7493(2) .2561(3) .30135(13) .0319(11) Uani 1.00000
C3 .5309(2) .3928(3) .31618(13) .0270(10) Uani 1.00000
C31 .4263(2) .3782(3) .28859(14) .0304(12) Uani 1.00000
C32 .3953(2) .3019(4) .23636(17) .0377(15) Uani 1.00000
C33 .2981(3) .2808(5) .2138(2) .0473(19) Uani 1.00000
C34 .2318(3) .3343(5) .2424(2) .051(2) Uani 1.00000
C35 .2629(3) .4072(5) .2951(2) .049(2) Uani 1.00000
C36 .3604(2) .4292(4) .31863(17) .0374(15) Uani 1.00000
C4 .5651(2) .3989(3) .38238(13) .0258(10) Uani 1.00000
C5 .5488(2) .3367(3) .43195(15) .0302(12) Uani 1.00000
C51 .5802(2) .3895(4) .49280(15) .0354(14) Uani 1.00000
N51 .6103(3) .4323(4) .54123(15) .0513(18) Uani 1.00000
C6 .5007(3) .2167(4) .4315(2) .0418(17) Uani 1.00000
O61 .4666(3) .1787(4) .4726(2) .070(2) Uani 1.00000
O62 .4991(3) .1524(3) .37963(17) .0568(17) Uani 1.00000
C62 .4481(7) .0334(7) .3766(4) .112(6) Uani 1.00000
C101 .5040(2) .6970(3) .35942(15) .0315(12) Uani 1.00000
C102 .5946(3) .7383(3) .39209(16) .0355(13) Uani 1.00000
C103 .6502(2) .7555(3) .34646(18) .0360(14) Uani 1.00000
C104 .5956(2) .7233(3) .28737(17) .0364(14) Uani 1.00000
C105 .5047(2) .6846(3) .29565(15) .0328(12) Uani 1.00000
H112 .72515 .24562 .41004 .03400 Uiso 1.00000
H113 .75730 .08444 .48247 .04500 Uiso 1.00000
H114 .85024 .12192 .58378 .05000 Uiso 1.00000
H115 .91116 .32055 .61090 .04600 Uiso 1.00000
H116 .87575 .48362 .53827 .03900 Uiso 1.00000
H122 .70523 .63013 .51205 .04300 Uiso 1.00000
H123 .76103 .79276 .58232 .05200 Uiso 1.00000
H124 .90153 .89888 .57817 .05400 Uiso 1.00000
H125 .98357 .84880 .50167 .05100 Uiso 1.00000
H126 .92646 .68972 .42946 .03900 Uiso 1.00000
H132 .94696 .37741 .42416 .03400 Uiso 1.00000
H133 1.06069 .36131 .36384 .03900 Uiso 1.00000
H134 1.04065 .47060 .27051 .03800 Uiso 1.00000
H135 .90417 .59319 .23504 .03800 Uiso 1.00000
H136 .78997 .60882 .29530 .03300 Uiso 1.00000
H12a .69662 .49331 .11262 .06600 Uiso 1.00000
H12b .63223 .59267 .13339 .06600 Uiso 1.00000
H12c .58731 .47246 .10010 .06600 Uiso 1.00000
H32 .44003 .26559 .21647 .04500 Uiso 1.00000
H33 .27664 .22821 .17799 .05500 Uiso 1.00000
H34 .16490 .32106 .22629 .06000 Uiso 1.00000
H35 .21741 .44261 .31620 .05600 Uiso 1.00000
H36 .38099 .47775 .35485 .04300 Uiso 1.00000
H62a .44727 -.00624 .33916 .14200 Uiso 1.00000
H62b .38248 .05251 .37869 .14200 Uiso 1.00000
H62c .47581 -.01512 .41128 .14200 Uiso 1.00000
H101 .45127 .67826 .37803 .03700 Uiso 1.00000
H102 .61473 .75404 .43573 .03900 Uiso 1.00000
H103 .71542 .78390 .35481 .04000 Uiso 1.00000
H104 .61461 .72818 .24917 .03900 Uiso 1.00000
H105 .45263 .65415 .26332 .03800 Uiso 1.00000

loop_
_atom_site_aniso_label
_atom_site_aniso_U_11
_atom_site_aniso_U_22
_atom_site_aniso_U_33
_atom_site_aniso_U_12
_atom_site_aniso_U_13
_atom_site_aniso_U_23
Ru .01799(8) .02596(10) .02134(9) .00242(6) .00492(6) .00088(6)
P1 .0206(3) .0244(3) .0215(3) .0017(2) .0031(2) .0010(2)
C111 .0271(11) .0280(12) .0214(10) .0053(9) .0035(8) .0032(9)
C112 .0348(13) .0344(14) .0225(11) .0059(11) .0067(10) -.0007(10)
C113 .059(2) .0268(14) .0340(15) .0061(14) .0191(14) .0078(11)
C114 .061(2) .0365(17) .0313(14) .0179(16) .0127(15) .0120(13)
C115 .0449(18) .047(2) .0241(12) .0099(15) .0007(12) .0105(12)
C116 .0328(13) .0410(16) .0202(10) .0003(12) .0007(9) .0062(10)
C121 .0289(11) .0234(11) .0266(11) .0031(9) .0026(9) -.0001(9)
C122 .0353(15) .0408(17) .0334(14) .0056(13) .0056(12) -.0067(13)
C123 .054(2) .044(2) .0338(16) .0124(17) -.0010(15) -.0123(14)
C124 .063(2) .0322(17) .0403(18) .0066(17) -.0137(17) -.0090(14)
C125 .0450(18) .0343(16) .0372(16) -.0049(14) -.0116(14) .0029(13)
C126 .0339(14) .0360(16) .0326(14) -.0009(12) .0010(11) -.0002(12)
C131 .0201(9) .0244(11) .0219(10) .0021(8) .0027(7) .0015(8)
C132 .0234(11) .0384(15) .0284(12) .0049(10) .0045(9) .0034(11)
C133 .0198(10) .0398(16) .0349(14) .0092(10) .0044(9) -.0002(12)
C134 .0258(12) .0411(16) .0304(13) .0004(11) .0082(10) -.0052(11)
C135 .0290(13) .0391(16) .0323(13) .0037(11) .0141(11) .0084(11)
C136 .0257(11) .0330(14) .0300(12) .0025(10) .0087(10) .0075(10)
C1 .0269(12) .0373(15) .0218(11) -.0003(10) .0050(9) -.0018(10)
O11 .0331(11) .0581(18) .0313(11) .0077(12) .0033(9) .0075(11)
O12 .0375(12) .0489(14) .0280(10) .0039(10) .0154(9) .0065(9)
C12 .064(3) .043(2) .0367(17) .0004(18) .0213(17) .0068(15)
C2 .0217(9) .0328(13) .0211(10) .0024(9) .0060(8) -.0037(9)
C21 .0212(10) .0361(14) .0250(11) -.0039(10) .0042(8) -.0060(10)
N21 .0306(11) .0335(13) .0326(12) .0043(10) .0095(9) -.0059(10)
C3 .0214(10) .0335(14) .0261(11) .0012(9) .0058(8) -.0034(9)
C31 .0205(10) .0414(16) .0292(12) -.0026(10) .0056(9) -.0058(11)
C32 .0289(13) .048(2) .0359(15) -.0070(13) .0069(11) -.0133(14)
C33 .0338(16) .059(2) .048(2) -.0167(16) .0054(14) -.0153(18)
C34 .0270(14) .063(3) .059(2) -.0148(16) .0046(15) -.008(2)
C35 .0246(13) .065(3) .059(2) -.0044(16) .0138(15) -.004(2)
C36 .0231(12) .050(2) .0396(16) -.0018(12) .0086(11) -.0111(14)
C4 .0266(11) .0286(12) .0235(10) .0021(9) .0084(9) .0006(9)
C5 .0269(11) .0330(14) .0334(13) .0019(11) .0123(10) .0038(11)
C51 .0345(14) .0476(19) .0272(12) .0050(13) .0138(11) .0074(12)
N51 .0489(19) .080(3) .0299(14) .0063(19) .0185(13) .0020(16)
C6 .0440(18) .0335(16) .050(2) -.0017(14) .0156(16) .0034(14)
O61 .091(3) .051(2) .085(3) -.018(2) .053(2) .0087(19)
O62 .073(2) .0378(15) .061(2) -.0136(15) .0188(17) -.0012(14)
C62 .170(9) .072(5) .111(6) -.065(5) .064(6) -.040(4)
C101 .0277(12) .0335(14) .0354(14) .0095(11) .0116(10) .0025(11)
C102 .0428(16) .0282(14) .0348(15) .0104(12) .0075(12) -.0027(11)
C103 .0296(13) .0295(14) .0485(18) .0038(11) .0083(12) .0042(13)
C104 .0318(13) .0382(16) .0432(17) .0089(12) .0171(12) .0196(13)
C105 .0287(12) .0394(16) .0296(13) .0124(11) .0052(10) .0068(11)

loop_
_atom_type_symbol
_atom_type_oxidation_number
_atom_type_number_in_cell
_atom_type_scat_dispersion_real
_atom_type_scat_dispersion_imag
_atom_type_scat_source
C 0 156 .002 .002 'Int Tables Vol IV Tables 2.2B and 2.3.1'
H 0 124 0 0 'Int Tables Vol IV Tables 2.2B and 2.3.1'
N 0 8 .004 .003 'Int Tables Vol IV Tables 2.2B and 2.3.1'
O 0 16 .008 .006 'Int Tables Vol IV Tables 2.2B and 2.3.1'
P 0 4 .09 .095 'Int Tables Vol IV Tables 2.2B and 2.3.1'
Ru 0 4 -1.42 .836 'Int Tables Vol IV Tables 2.2B and 2.3.1'

loop_
_geom_angle_atom_site_label_1
_geom_angle_atom_site_label_2
_geom_angle_atom_site_label_3
_geom_angle
P1 Ru C2 98.12(7)
P1 Ru C3 114.06(8)
P1 Ru C4 89.02(8)
P1 Ru C101 131.28(8)
P1 Ru C102 96.03(9)
P1 Ru C103 89.32(8)
P1 Ru C104 116.51(9)
P1 Ru C105 150.73(9)
C2 Ru C3 39.12(11)
C2 Ru C4 70.42(11)
C2 Ru C101 130.58(10)
C2 Ru C102 161.84(11)
C2 Ru C103 131.04(13)
C2 Ru C104 100.71(12)
C2 Ru C105 100.12(11)
C3 Ru C4 40.41(11)
C3 Ru C101 105.37(11)
C3 Ru C102 140.67(13)
C3 Ru C103 154.22(12)
C3 Ru C104 118.46(11)
C3 Ru C105 94.39(11)
C4 Ru C101 104.42(13)
C4 Ru C102 121.28(13)
C4 Ru C103 158.45(14)
C4 Ru C104 154.24(11)
C4 Ru C105 118.65(12)
C101 Ru C102 37.09(12)
C101 Ru C103 61.67(13)
C101 Ru C104 62.20(14)
C101 Ru C105 37.37(12)
C102 Ru C103 37.69(15)
C102 Ru C104 62.55(13)
C102 Ru C105 62.51(12)
C103 Ru C104 36.39(13)
C103 Ru C105 61.45(12)
C104 Ru C105 37.29(13)
Ru P1 C111 123.43(10)
Ru P1 C121 110.81(9)
Ru P1 C131 113.76(8)
C111 P1 C121 100.07(12)
C111 P1 C131 102.51(13)
C121 P1 C131 103.89(13)
P1 C111 C112 121.6(2)
P1 C111 C116 120.4(2)
C112 C111 C116 117.9(3)
C111 C112 C113 120.2(3)
C111 C112 H112 119.7
C113 C112 H112 120.1
C112 C113 C114 120.2(3)
C112 C113 H113 118.6
C114 C113 H113 121.1
C113 C114 C115 119.9(3)
C113 C114 H114 119.5
C115 C114 H114 120.6
C114 C115 C116 120.3(3)
C114 C115 H115 119.1
C116 C115 H115 120.6
C111 C116 C115 121.5(3)
C111 C116 H116 118.4
C115 C116 H116 120.1
P1 C121 C122 118.5(2)
P1 C121 C126 121.7(3)
C122 C121 C126 119.8(3)
C121 C122 C123 119.9(4)
C121 C122 H122 120.0
C123 C122 H122 120.1
C122 C123 C124 120.0(4)
C122 C123 H123 119.2
C124 C123 H123 120.7
C123 C124 C125 119.9(4)
C123 C124 H124 119.7
C125 C124 H124 120.4
C124 C125 C126 120.5(4)
C124 C125 H125 119.4
C126 C125 H125 120.0
C121 C126 C125 119.8(4)
C121 C126 H126 120.0
C125 C126 H126 120.2
P1 C131 C132 122.5(2)
P1 C131 C136 118.9(2)
C132 C131 C136 118.6(3)
C131 C132 C133 120.5(3)
C131 C132 H132 119.6
C133 C132 H132 119.9
C132 C133 C134 120.6(3)
C132 C133 H133 120.0
C134 C133 H133 119.5
C133 C134 C135 119.5(3)
C133 C134 H134 120.2
C135 C134 H134 120.3
C134 C135 C136 120.3(3)
C134 C135 H135 120.0
C136 C135 H135 119.7
C131 C136 C135 120.5(3)
C131 C136 H136 118.9
C135 C136 H136 120.5
O11 C1 O12 122.7(3)
O11 C1 C2 126.2(3)
O12 C1 C2 111.0(2)
C1 O12 C12 115.4(3)
O12 C12 H12a 110.8
O12 C12 H12b 109.9
O12 C12 H12c 110.1
H12a C12 H12b 108.8
H12a C12 H12c 109.1
H12b C12 H12c 107.9
Ru C2 C1 110.8(2)
Ru C2 C21 114.67(17)
Ru C2 C3 67.10(16)
C1 C2 C21 113.7(3)
C1 C2 C3 120.4(2)
C21 C2 C3 120.5(3)
C2 C21 N21 178.9(3)
Ru C3 C2 73.78(17)
Ru C3 C31 129.9(2)
Ru C3 C4 64.89(16)
C2 C3 C31 125.1(2)
C2 C3 C4 115.1(2)
C31 C3 C4 119.7(3)
C3 C31 C32 119.7(3)
C3 C31 C36 119.9(3)
C32 C31 C36 120.0(3)
C31 C32 C33 119.5(4)
C31 C32 H32 120.1
C33 C32 H32 120.4
C32 C33 C34 120.8(4)
C32 C33 H33 119.6
C34 C33 H33 119.6
C33 C34 C35 119.6(3)
C33 C34 H34 120.6
C35 C34 H34 119.8
C34 C35 C36 120.5(4)
C34 C35 H35 120.2
C36 C35 H35 119.3
C31 C36 C35 119.6(4)
C31 C36 H36 120.5
C35 C36 H36 119.9
Ru C4 C3 74.70(18)
Ru C4 C5 147.4(2)
C3 C4 C5 136.2(3)
C4 C5 C51 119.2(3)
C4 C5 C6 127.1(3)
C51 C5 C6 113.7(3)
C5 C51 N51 176.3(4)
C5 C6 O61 124.9(4)
C5 C6 O62 112.1(4)
O61 C6 O62 123.0(4)
C6 O62 C62 113.6(5)
O62 C62 H62a 110.1
O62 C62 H62b 107.1
O62 C62 H62c 109.5
H62a C62 H62b 109.0
H62a C62 H62c 112.8
H62b C62 H62c 108.2
Ru C101 C102 71.5(2)
Ru C101 C105 71.0(2)
Ru C101 H101 122.1
C102 C101 C105 108.6(3)
C102 C101 H101 125.1
C105 C101 H101 126.2
Ru C102 C101 71.4(2)
Ru C102 C103 71.8(2)
Ru C102 H102 123.1
C101 C102 C103 106.5(3)
C101 C102 H102 127.0
C103 C102 H102 126.5
Ru C103 C102 70.5(2)
Ru C103 C104 72.6(2)
Ru C103 H103 122.8
C102 C103 C104 109.6(3)
C102 C103 H103 125.7
C104 C103 H103 124.6
Ru C104 C103 71.0(2)
Ru C104 C105 69.6(2)
Ru C104 H104 125.6
C103 C104 C105 106.7(3)
C103 C104 H104 126.8
C105 C104 H104 126.5
Ru C105 C101 71.62(18)
Ru C105 C104 73.15(19)
Ru C105 H105 120.6
C101 C105 C104 108.6(3)
C101 C105 H105 125.7
C104 C105 H105 125.7

loop_
_geom_bond_atom_site_label_1
_geom_bond_atom_site_label_2
_geom_bond_distance
Ru P1 2.3785(7)
Ru C2 2.218(3)
Ru C3 2.128(3)
Ru C4 1.998(3)
Ru C101 2.213(3)
Ru C102 2.214(4)
Ru C103 2.232(4)
Ru C104 2.252(4)
Ru C105 2.205(3)
P1 C111 1.846(3)
P1 C121 1.845(3)
P1 C131 1.832(3)
C111 C112 1.406(4)
C111 C116 1.402(4)
C112 C113 1.399(5)
C112 H112 .941
C113 C114 1.392(5)
C113 H113 .953
C114 C115 1.376(6)
C114 H114 .960
C115 C116 1.380(5)
C115 H115 .961
C116 H116 .956
C121 C122 1.390(5)
C121 C126 1.393(5)
C122 C123 1.402(5)
C122 H122 .963
C123 C124 1.385(7)
C123 H123 .952
C124 C125 1.385(7)
C124 H124 .950
C125 C126 1.392(5)
C125 H125 .959
C126 H126 .954
C131 C132 1.393(4)
C131 C136 1.398(4)
C132 C133 1.389(5)
C132 H132 .956
C133 C134 1.382(5)
C133 H133 .956
C134 C135 1.385(5)
C134 H134 .950
C135 C136 1.389(5)
C135 H135 .960
C136 H136 .950
C1 O11 1.206(4)
C1 O12 1.341(4)
C1 C2 1.502(4)
O12 C12 1.441(5)
C12 H12a .945
C12 H12b .962
C12 H12c .957
C2 C21 1.438(4)
C2 C3 1.458(4)
C21 N21 1.141(4)
C3 C31 1.497(4)
C3 C4 1.430(4)
C31 C32 1.400(5)
C31 C36 1.389(5)
C32 C33 1.390(5)
C32 H32 .944
C33 C34 1.385(7)
C33 H33 .963
C34 C35 1.387(7)
C34 H34 .957
C35 C36 1.400(5)
C35 H35 .965
C36 H36 .943
C4 C5 1.347(5)
C5 C51 1.430(5)
C5 C6 1.464(5)
C51 N51 1.151(5)
C6 O61 1.199(7)
C6 O62 1.333(6)
O62 C62 1.468(9)
C62 H62a .927
C62 H62b .978
C62 H62c .936
C101 C102 1.408(5)
C101 C105 1.415(5)
C101 H101 .964
C102 C103 1.436(6)
C102 H102 .954
C103 C104 1.400(5)
C103 H103 .964
C104 C105 1.426(5)
C104 H104 .946
C105 H105 .964
